data_7231517
loop_
_publ_author_name
'Bolla, Geetha'
'Nangia, Ashwini'

_publ_section_title
;
 Novel pharmaceutical salts of albendazole
;
_journal_issue 41
_journal_name_full CrystEngComm
_journal_page_first 6394
_journal_paper_doi 10.1039/C8CE01311J
_journal_volume 20
_journal_year 2018
_chemical_formula_moiety 'C12 H12 N3 O2 S, C2 H O4, H2 O'
_chemical_formula_sum 'C14 H15 N3 O7 S'
_chemical_formula_weight 369.35
_chemical_melting_point 411
_chemical_name_common ABZ-OAH
_chemical_name_systematic 'Albendazole oxalic acid hydrate'
_space_group_crystal_system monoclinic
_space_group_IT_number 14
_space_group_name_Hall '-P 2yn'
_space_group_name_H-M_alt 'P 1 21/n 1'
_symmetry_space_group_name_Hall '-P 2yn'
_symmetry_space_group_name_H-M 'P 1 21/n 1'
_atom_sites_solution_hydrogens mixed
_audit_creation_method SHELXL-2016/6
_audit_update_record
;
2018-04-05 deposited with the CCDC.
2018-09-11 downloaded from the CCDC.
;
_cell_angle_alpha 90
_cell_angle_beta 93.925(2)
_cell_angle_gamma 90
_cell_formula_units_Z 4
_cell_length_a 5.2659(7)
_cell_length_b 28.337(4)
_cell_length_c 11.2029(15)
_cell_measurement_reflns_used 6197
_cell_measurement_temperature 100(2)
_cell_measurement_theta_max 26.02
_cell_measurement_theta_min 2.32
_cell_volume 1667.8(4)
_computing_structure_refinement 'SHELXL-2016/6 (Sheldrick, 2016)'
_diffrn_ambient_temperature 100(2)
_diffrn_measured_fraction_theta_full 1.000
_diffrn_measured_fraction_theta_max 1.000
_diffrn_measurement_device_type 'CCD area detector'
_diffrn_measurement_method 'phi and omega scans'
_diffrn_radiation_type MoK\a
_diffrn_radiation_wavelength 0.71073
_diffrn_reflns_av_R_equivalents 0.0416
_diffrn_reflns_av_unetI/netI 0.0273
_diffrn_reflns_Laue_measured_fraction_full 1.000
_diffrn_reflns_Laue_measured_fraction_max 1.000
_diffrn_reflns_limit_h_max 6
_diffrn_reflns_limit_h_min -6
_diffrn_reflns_limit_k_max 33
_diffrn_reflns_limit_k_min -33
_diffrn_reflns_limit_l_max 13
_diffrn_reflns_limit_l_min -13
_diffrn_reflns_number 15227
_diffrn_reflns_point_group_measured_fraction_full 1.000
_diffrn_reflns_point_group_measured_fraction_max 1.000
_diffrn_reflns_theta_full 24.713
_diffrn_reflns_theta_max 24.713
_diffrn_reflns_theta_min 1.437
_exptl_absorpt_coefficient_mu 0.237
_exptl_crystal_colour colorless
_exptl_crystal_density_diffrn 1.471
_exptl_crystal_description Plate
_exptl_crystal_F_000 768
_refine_diff_density_max 0.728
_refine_diff_density_min -0.395
_refine_diff_density_rms 0.083
_refine_ls_extinction_method none
_refine_ls_goodness_of_fit_ref 1.326
_refine_ls_hydrogen_treatment mixed
_refine_ls_matrix_type full
_refine_ls_number_parameters 263
_refine_ls_number_reflns 2841
_refine_ls_number_restraints 0
_refine_ls_restrained_S_all 1.326
_refine_ls_R_factor_all 0.0657
_refine_ls_R_factor_gt 0.0640
_refine_ls_shift/su_max 0.000
_refine_ls_shift/su_mean 0.000
_refine_ls_structure_factor_coef Fsqd
_refine_ls_weighting_details 'w=1/[\s^2^(Fo^2^)+(0.0502P)^2^+3.5220P] where P=(Fo^2^+2Fc^2^)/3'
_refine_ls_weighting_scheme calc
_refine_ls_wR_factor_gt 0.1589
_refine_ls_wR_factor_ref 0.1598
_reflns_Friedel_coverage 0.000
_reflns_number_gt 2755
_reflns_number_total 2841
_reflns_threshold_expression 'I > 2\s(I)'
_cod_data_source_file c8ce01311j2.cif
_cod_data_source_block ABZ-OAH
_cod_depositor_comments 'Adding full bibliography for 7231513--7231518.cif.'
_cod_database_code 7231517
_shelx_shelxl_version_number 2016/6
_shelx_space_group_comment
;
The symmetry employed for this shelxl refinement is uniquely defined
by the following loop, which should always be used as a source of
symmetry information in preference to the above space-group names.
They are only intended as comments.
;

loop_
_space_group_symop_operation_xyz
'x, y, z'
'-x+1/2, y+1/2, -z+1/2'
'-x, -y, -z'
'x-1/2, -y-1/2, z-1/2'

loop_
_atom_site_label
_atom_site_type_symbol
_atom_site_fract_x
_atom_site_fract_y
_atom_site_fract_z
_atom_site_U_iso_or_equiv
_atom_site_adp_type
_atom_site_occupancy
_atom_site_site_symmetry_order
_atom_site_calc_flag
_atom_site_refinement_flags_posn
_atom_site_refinement_flags_adp
_atom_site_refinement_flags_occupancy
_atom_site_disorder_assembly
_atom_site_disorder_group
C13A C 0.9594(15) 0.0125(3) 0.7090(7) 0.038(2) Uani 0.560(10) 1 d . . P A 1
H13A H 0.999608 -0.016957 0.752049 0.057 Uiso 0.560(10) 1 calc R U P A 1
H13B H 1.078969 0.037153 0.737642 0.057 Uiso 0.560(10) 1 calc R U P A 1
H13C H 0.973609 0.007547 0.623090 0.057 Uiso 0.560(10) 1 calc R U P A 1
C13B C 0.572(2) 0.0065(3) 0.6234(9) 0.045(3) Uani 0.440(10) 1 d . . P A 2
H13D H 0.662526 0.013341 0.551863 0.068 Uiso 0.440(10) 1 calc R U P A 2
H13E H 0.401942 0.020790 0.615021 0.068 Uiso 0.440(10) 1 calc R U P A 2
H13F H 0.555717 -0.027694 0.632826 0.068 Uiso 0.440(10) 1 calc R U P A 2
S1 S 0.83333(18) 0.05769(3) 0.96301(9) 0.0274(3) Uani 1 1 d . . . . .
O2 O -0.0917(4) 0.33964(8) 0.6943(2) 0.0225(6) Uani 1 1 d . . . . .
O1 O 0.2846(4) 0.33784(8) 0.8044(2) 0.0220(6) Uani 1 1 d . . . . .
O4 O 0.3604(4) 0.34666(8) 0.1377(2) 0.0205(5) Uani 1 1 d . . . . .
O5 O -0.1852(4) 0.31298(9) -0.0334(2) 0.0227(6) Uani 1 1 d . . . . .
O6 O -0.0735(5) 0.38295(9) 0.0459(2) 0.0255(6) Uani 1 1 d . . . . .
N2 N 0.4629(5) 0.25016(11) 0.8585(3) 0.0169(6) Uani 1 1 d . . . . .
O7 O 0.4822(5) 0.41150(10) 0.9585(3) 0.0277(6) Uani 1 1 d . . . . .
O3 O 0.2005(4) 0.27350(8) 0.1105(2) 0.0207(5) Uani 1 1 d . . . . .
N1 N 0.2345(6) 0.19336(10) 0.7755(2) 0.0166(6) Uani 1 1 d . . . . .
N3 N 0.0889(5) 0.27063(10) 0.7325(3) 0.0184(6) Uani 1 1 d . . . . .
C6 C 0.4940(6) 0.12477(12) 0.8614(3) 0.0191(7) Uani 1 1 d . . . . .
H2 H 0.389892 0.100193 0.827293 0.023 Uiso 1 1 calc R U . . .
C14 C 0.1958(6) 0.31708(12) 0.0995(3) 0.0173(7) Uani 1 1 d . . . . .
C4 C 0.8647(6) 0.15229(13) 0.9836(3) 0.0199(7) Uani 1 1 d . . . . .
H3 H 1.015837 0.144633 1.030806 0.024 Uiso 1 1 calc R U . . .
C15 C -0.0441(6) 0.33772(12) 0.0297(3) 0.0179(7) Uani 1 1 d . . . . .
C1 C 0.2592(6) 0.23965(11) 0.7868(3) 0.0151(7) Uani 1 1 d . . . . .
C3 C 0.7992(6) 0.19905(12) 0.9690(3) 0.0181(7) Uani 1 1 d . . . . .
H4 H 0.898618 0.223625 1.006215 0.022 Uiso 1 1 calc R U . . .
C8 C 0.1079(6) 0.31791(12) 0.7483(3) 0.0179(7) Uani 1 1 d . . . . .
C7 C 0.4326(6) 0.17177(12) 0.8440(3) 0.0156(7) Uani 1 1 d . . . . .
C2 C 0.5797(6) 0.20833(12) 0.8969(3) 0.0167(7) Uani 1 1 d . . . . .
C5 C 0.7169(7) 0.11537(12) 0.9315(3) 0.0201(7) Uani 1 1 d . . . . .
C9 C -0.0972(7) 0.39026(12) 0.7101(3) 0.0269(8) Uani 1 1 d . . . . .
H9A H -0.075128 0.397783 0.795522 0.040 Uiso 1 1 calc R U . . .
H9B H -0.260985 0.402641 0.677030 0.040 Uiso 1 1 calc R U . . .
H9C H 0.040894 0.404666 0.668324 0.040 Uiso 1 1 calc R U . . .
C11 C 0.7140(10) 0.02622(17) 0.7288(4) 0.0493(13) Uani 1 1 d . . . . .
C10 C 0.6517(8) 0.02033(13) 0.8578(4) 0.0342(10) Uani 1 1 d . . . . .
H2A H 0.503(6) 0.2751(13) 0.870(3) -0.001(8) Uiso 1 1 d . . . . .
H7A H 0.396(11) 0.3999(19) 1.017(5) 0.058(16) Uiso 1 1 d . . . . .
H1A H 0.117(9) 0.1818(17) 0.741(4) 0.040(14) Uiso 1 1 d . . . . .
H6A H -0.211(10) 0.3917(18) 0.014(5) 0.050(15) Uiso 1 1 d . . . . .
H7B H 0.452(12) 0.395(2) 0.898(6) 0.07(2) Uiso 1 1 d . . . . .
H3A H -0.048(10) 0.2576(18) 0.688(5) 0.050(14) Uiso 1 1 d . . . . .

loop_
_atom_site_aniso_label
_atom_site_aniso_U_11
_atom_site_aniso_U_22
_atom_site_aniso_U_33
_atom_site_aniso_U_23
_atom_site_aniso_U_13
_atom_site_aniso_U_12
C13A 0.037(4) 0.045(5) 0.031(4) -0.004(3) -0.003(3) 0.003(3)
C13B 0.071(8) 0.029(5) 0.035(6) -0.002(4) -0.012(5) 0.000(5)
S1 0.0283(5) 0.0239(5) 0.0286(5) 0.0043(4) -0.0082(4) 0.0046(4)
O2 0.0212(13) 0.0222(13) 0.0230(13) -0.0015(10) -0.0074(10) 0.0043(10)
O1 0.0190(12) 0.0254(13) 0.0208(13) -0.0014(10) -0.0054(10) -0.0004(10)
O4 0.0172(12) 0.0236(13) 0.0198(12) 0.0009(10) -0.0052(10) -0.0027(10)
O5 0.0189(12) 0.0263(13) 0.0218(13) -0.0023(10) -0.0059(10) -0.0012(10)
O6 0.0227(14) 0.0229(14) 0.0291(14) -0.0006(11) -0.0111(11) 0.0015(11)
N2 0.0171(15) 0.0153(16) 0.0176(15) -0.0034(12) -0.0027(11) -0.0005(12)
O7 0.0232(14) 0.0275(15) 0.0318(16) -0.0012(13) -0.0015(12) -0.0007(11)
O3 0.0179(12) 0.0235(13) 0.0198(13) -0.0005(10) -0.0045(10) -0.0007(10)
N1 0.0130(14) 0.0233(15) 0.0130(14) -0.0001(11) -0.0028(11) -0.0022(12)
N3 0.0153(14) 0.0232(15) 0.0161(14) 0.0004(12) -0.0042(12) 0.0021(12)
C6 0.0181(17) 0.0233(18) 0.0156(17) -0.0015(14) -0.0001(13) -0.0023(14)
C14 0.0152(16) 0.0266(19) 0.0099(16) -0.0011(13) -0.0002(13) 0.0009(14)
C4 0.0147(16) 0.0294(19) 0.0149(17) 0.0028(14) -0.0036(13) 0.0014(14)
C15 0.0158(17) 0.0238(18) 0.0142(16) 0.0017(14) 0.0010(13) -0.0008(14)
C1 0.0131(16) 0.0208(17) 0.0116(16) -0.0010(13) 0.0012(12) 0.0007(13)
C3 0.0142(16) 0.0272(18) 0.0129(16) -0.0017(13) 0.0005(13) -0.0024(14)
C8 0.0170(17) 0.0253(18) 0.0111(16) 0.0007(13) -0.0003(13) 0.0028(14)
C7 0.0117(15) 0.0244(18) 0.0106(15) 0.0007(13) 0.0003(12) -0.0002(13)
C2 0.0152(16) 0.0212(17) 0.0138(16) 0.0003(13) 0.0010(13) -0.0003(13)
C5 0.0202(17) 0.0240(18) 0.0161(17) 0.0039(14) 0.0014(14) 0.0039(14)
C9 0.032(2) 0.0213(19) 0.026(2) -0.0011(15) -0.0083(16) 0.0062(15)
C11 0.055(3) 0.050(3) 0.040(3) -0.015(2) -0.020(2) 0.024(2)
C10 0.032(2) 0.0203(19) 0.048(3) -0.0014(17) -0.0143(19) -0.0004(16)

loop_
_atom_type_symbol
_atom_type_description
_atom_type_scat_dispersion_real
_atom_type_scat_dispersion_imag
_atom_type_scat_source
C C 0.0033 0.0016 'International Tables Vol C Tables 4.2.6.8 and 6.1.1.4'
H H 0.0000 0.0000 'International Tables Vol C Tables 4.2.6.8 and 6.1.1.4'
N N 0.0061 0.0033 'International Tables Vol C Tables 4.2.6.8 and 6.1.1.4'
O O 0.0106 0.0060 'International Tables Vol C Tables 4.2.6.8 and 6.1.1.4'
S S 0.1246 0.1234 'International Tables Vol C Tables 4.2.6.8 and 6.1.1.4'

loop_
_geom_angle_atom_site_label_1
_geom_angle_atom_site_label_2
_geom_angle_atom_site_label_3
_geom_angle
C11 C13A H13A 109.5
C11 C13A H13B 109.5
H13A C13A H13B 109.5
C11 C13A H13C 109.5
H13A C13A H13C 109.5
H13B C13A H13C 109.5
C11 C13B H13D 109.5
C11 C13B H13E 109.5
H13D C13B H13E 109.5
C11 C13B H13F 109.5
H13D C13B H13F 109.5
H13E C13B H13F 109.5
C5 S1 C10 104.47(17)
C8 O2 C9 115.2(3)
C15 O6 H6A 110(4)
C1 N2 C2 108.5(3)
C1 N2 H2A 122(3)
C2 N2 H2A 130(3)
H7A O7 H7B 108(5)
C1 N1 C7 108.5(3)
C1 N1 H1A 122(4)
C7 N1 H1A 129(4)
C8 N3 C1 122.4(3)
C8 N3 H3A 121(3)
C1 N3 H3A 117(3)
C7 C6 C5 116.4(3)
C7 C6 H2 121.8
C5 C6 H2 121.8
O3 C14 O4 128.3(3)
O3 C14 C15 115.8(3)
O4 C14 C15 115.9(3)
C3 C4 C5 122.7(3)
C3 C4 H3 118.7
C5 C4 H3 118.7
O5 C15 O6 125.1(3)
O5 C15 C14 121.3(3)
O6 C15 C14 113.6(3)
N1 C1 N2 110.5(3)
N1 C1 N3 122.4(3)
N2 C1 N3 127.1(3)
C4 C3 C2 116.3(3)
C4 C3 H4 121.9
C2 C3 H4 121.9
O1 C8 O2 124.8(3)
O1 C8 N3 124.8(3)
O2 C8 N3 110.5(3)
C6 C7 N1 131.3(3)
C6 C7 C2 122.4(3)
N1 C7 C2 106.2(3)
C3 C2 N2 132.4(3)
C3 C2 C7 121.3(3)
N2 C2 C7 106.2(3)
C6 C5 C4 120.8(3)
C6 C5 S1 123.7(3)
C4 C5 S1 115.4(3)
O2 C9 H9A 109.5
O2 C9 H9B 109.5
H9A C9 H9B 109.5
O2 C9 H9C 109.5
H9A C9 H9C 109.5
H9B C9 H9C 109.5
C13A C11 C10 112.9(5)
C13B C11 C10 126.6(6)
C11 C10 S1 114.7(3)

loop_
_geom_bond_atom_site_label_1
_geom_bond_atom_site_label_2
_geom_bond_distance
C13A C11 1.382(9)
C13A H13A 0.9800
C13A H13B 0.9800
C13A H13C 0.9800
C13B C11 1.465(11)
C13B H13D 0.9800
C13B H13E 0.9800
C13B H13F 0.9800
S1 C5 1.773(3)
S1 C10 1.808(4)
O2 C8 1.328(4)
O2 C9 1.446(4)
O1 C8 1.224(4)
O4 C14 1.260(4)
O5 C15 1.213(4)
O6 C15 1.305(4)
O6 H6A 0.82(6)
N2 C1 1.329(4)
N2 C2 1.390(4)
N2 H2A 0.75(3)
O7 H7A 0.89(6)
O7 H7B 0.82(7)
O3 C14 1.241(4)
N1 C1 1.323(4)
N1 C7 1.393(4)
N1 H1A 0.78(5)
N3 C8 1.354(5)
N3 C1 1.368(4)
N3 H3A 0.93(5)
C6 C7 1.381(5)
C6 C5 1.393(5)
C6 H2 0.9500
C14 C15 1.553(4)
C4 C3 1.376(5)
C4 C5 1.407(5)
C4 H3 0.9500
C3 C2 1.390(5)
C3 H4 0.9500
C7 C2 1.401(5)
C9 H9A 0.9800
C9 H9B 0.9800
C9 H9C 0.9800
C11 C10 1.513(7)
